data_2020338
loop_
_publ_author_name
'Zabel, M.'
'Kuehnel, S.'
'Range, K.J.'

_publ_section_title
;
 Dipotassium sodium tris(dicyanoargentate(I))
;
_journal_name_full 'Acta Crystallographica C (39,1983-)'
_journal_page_first 1619
_journal_page_last 1621
_journal_volume 45
_journal_year 1989
_chemical_formula_sum 'C6 Ag3 K2 N6 Na'
_chemical_name_systematic 'K2 Na (Ag (C N)2)3'
_space_group_IT_number 162
_symmetry_space_group_name_Hall '-P 3 2'
_symmetry_space_group_name_H-M 'P -3 1 m'
_cell_angle_alpha 90
_cell_angle_beta 90
_cell_angle_gamma 120
_cell_formula_units_Z 1
_cell_length_a 7.0509
_cell_length_b 7.0509
_cell_length_c 8.5766
_cell_volume 369.262
_citation_journal_id_ASTM ACSCEE
_cod_data_source_file Zabel_ACSCEE_1989_771.cif
_cod_data_source_block C6Ag3K2N6Na1
_cod_original_cell_volume 369.2622
_cod_original_formula_sum 'C6 Ag3 K2 N6 Na1'
_cod_database_code 2020338

loop_
_symmetry_equiv_pos_as_xyz
x,y,z
-y,x-y,z
-x+y,-x,z
-y,-x,-z
x,x-y,-z
-x+y,y,-z
-x,-y,-z
y,-x+y,-z
x-y,x,-z
y,x,z
-x,-x+y,z
x-y,-y,z

loop_
_atom_site_label
_atom_site_type_symbol
_atom_site_fract_x
_atom_site_fract_y
_atom_site_fract_z
_atom_site_occupancy
_atom_site_U_iso_or_equiv
N1 N-3 0 0.2962 0.3316 1 0.0
K1 K+1 0.6667 0.3333 0.5 1 0.0
Ag1 Ag+1 0.5 0 0 1 0.0
C1 C+2 0 0.3631 0.2117 1 0.0
Na1 Na+1 0 0 0.5 1 0.0
